data_7248134
loop_
_publ_author_name
'Eftekhari-Sis, Bagher'
'Garc\'ia-Santos, Isabel'
'Casti\~neiras, Alfonso'
'Mahmoudi, Ghodrat'
'Zangrando, Ennio'
'Frontera, Antonio'
'Safin, Damir A.'

_publ_section_title
;
 On the pivotal role of tetrel bonding in the supramolecular architectures
 of PbII--NCS complexes with chelating thiosemicarbazide derivatives
;
_journal_issue 11
_journal_name_full CrystEngComm
_journal_page_first 1637
_journal_page_last 1646
_journal_paper_doi 10.1039/D3CE01207G
_journal_volume 26
_journal_year 2024
_chemical_formula_moiety 'C8 H9 N6 Pb S2, C N S'
_chemical_formula_sum 'C9 H9 N7 Pb S3'
_chemical_formula_weight 518.60
_space_group_crystal_system monoclinic
_space_group_IT_number 15
_space_group_name_Hall '-I 2ya'
_space_group_name_H-M_alt 'I 1 2/a 1'
_atom_sites_solution_hydrogens mixed
_audit_creation_method SHELXL-2018/3
_audit_update_record
;
2023-11-29 deposited with the CCDC.	2024-02-12 downloaded from the CCDC.
;
_cell_angle_alpha 90
_cell_angle_beta 90.944(2)
_cell_angle_gamma 90
_cell_formula_units_Z 8
_cell_length_a 7.8039(4)
_cell_length_b 11.1545(7)
_cell_length_c 33.709(2)
_cell_measurement_reflns_used 9933
_cell_measurement_temperature 100(2)
_cell_measurement_theta_max 30.63
_cell_measurement_theta_min 2.41
_cell_volume 2933.9(3)
_computing_cell_refinement 'APEX3 Software (Bruker, 2019)'
_computing_data_collection 'APEX3 Software (Bruker, 2019)'
_computing_data_reduction 'APEX3 Software (Bruker, 2019)'
_computing_molecular_graphics 'Diamond vers. 3.2k'
_computing_publication_material 'WinGX vers. 2018.3'
_computing_structure_refinement 'SHELXL-2018/3 (Sheldrick, 2018)'
_computing_structure_solution 'SHELXS-2013 (Sheldrick, 2013)'
_diffrn_ambient_temperature 100(2)
_diffrn_measured_fraction_theta_full 0.999
_diffrn_measured_fraction_theta_max 1.000
_diffrn_measurement_device_type 'Bruker D8 VENTURE PHOTON III-14'
_diffrn_measurement_method 'omega and phi'
_diffrn_radiation_type MoK\a
_diffrn_radiation_wavelength 0.71073
_diffrn_reflns_av_R_equivalents 0.0471
_diffrn_reflns_av_unetI/netI 0.0256
_diffrn_reflns_Laue_measured_fraction_full 0.999
_diffrn_reflns_Laue_measured_fraction_max 1.000
_diffrn_reflns_limit_h_max 11
_diffrn_reflns_limit_h_min -9
_diffrn_reflns_limit_k_max 15
_diffrn_reflns_limit_k_min -15
_diffrn_reflns_limit_l_max 48
_diffrn_reflns_limit_l_min -48
_diffrn_reflns_number 41141
_diffrn_reflns_point_group_measured_fraction_full 0.999
_diffrn_reflns_point_group_measured_fraction_max 1.000
_diffrn_reflns_theta_full 25.242
_diffrn_reflns_theta_max 30.508
_diffrn_reflns_theta_min 2.417
_diffrn_source 'microfocus sealed tube'
_exptl_absorpt_coefficient_mu 11.927
_exptl_absorpt_correction_T_max 1.000
_exptl_absorpt_correction_T_min 0.676
_exptl_absorpt_correction_type multi-scan
_exptl_absorpt_process_details SADABS
_exptl_crystal_colour Yellow
_exptl_crystal_density_diffrn 2.348
_exptl_crystal_description prism
_exptl_crystal_F_000 1936
_exptl_crystal_size_max 0.080
_exptl_crystal_size_mid 0.070
_exptl_crystal_size_min 0.020
_refine_diff_density_max 0.641
_refine_diff_density_min -0.642
_refine_diff_density_rms 0.128
_refine_ls_extinction_method none
_refine_ls_goodness_of_fit_ref 1.035
_refine_ls_hydrogen_treatment constr
_refine_ls_matrix_type full
_refine_ls_number_parameters 191
_refine_ls_number_reflns 4472
_refine_ls_number_restraints 2
_refine_ls_restrained_S_all 1.039
_refine_ls_R_factor_all 0.0235
_refine_ls_R_factor_gt 0.0180
_refine_ls_shift/su_max 0.001
_refine_ls_shift/su_mean 0.000
_refine_ls_structure_factor_coef Fsqd
_refine_ls_weighting_details 'w=1/[\s^2^(Fo^2^)+(0.0078P)^2^+8.2400P] where P=(Fo^2^+2Fc^2^)/3'
_refine_ls_weighting_scheme calc
_refine_ls_wR_factor_gt 0.0337
_refine_ls_wR_factor_ref 0.0351
_reflns_Friedel_coverage 0.000
_reflns_number_gt 4017
_reflns_number_total 4472
_reflns_threshold_expression 'I > 2\s(I)'
_cod_data_source_file d3ce01207g1.cif
_cod_data_source_block 3
_cod_depositor_comments 'Adding full bibliography for 7248133--7248135.cif.'
_cod_original_sg_symbol_H-M 'I 2/a'
_cod_database_code 7248134
_shelx_shelxl_version_number 2018/3
_shelx_space_group_comment
;
The symmetry employed for this shelxl refinement is uniquely defined
by the following loop, which should always be used as a source of
symmetry information in preference to the above space-group names.
They are only intended as comments.
;
_shelx_estimated_absorpt_t_min 0.449
_shelx_estimated_absorpt_t_max 0.796

loop_
_space_group_symop_operation_xyz
'x, y, z'
'-x+1/2, y, -z'
'x+1/2, y+1/2, z+1/2'
'-x+1, y+1/2, -z+1/2'
'-x, -y, -z'
'x-1/2, -y, z'
'-x+1/2, -y+1/2, -z+1/2'
'x, -y+1/2, z+1/2'

loop_
_atom_site_label
_atom_site_type_symbol
_atom_site_fract_x
_atom_site_fract_y
_atom_site_fract_z
_atom_site_U_iso_or_equiv
_atom_site_adp_type
_atom_site_occupancy
_atom_site_site_symmetry_order
_atom_site_calc_flag
_atom_site_refinement_flags_posn
_atom_site_refinement_flags_adp
_atom_site_refinement_flags_occupancy
_atom_site_disorder_assembly
_atom_site_disorder_group
Pb Pb 0.55117(2) 0.39464(2) 0.07580(2) 0.00938(3) Uani 0.9865(5) 1 d . . P B .
S1 S 0.40198(8) 0.57983(5) 0.12232(2) 0.01266(12) Uani 1 1 d . . . . .
N1 N 0.5559(3) 0.16607(18) 0.08366(6) 0.0134(4) Uani 1 1 d . . . . .
N2 N 0.4512(3) 0.31450(18) 0.14073(6) 0.0115(4) Uani 1 1 d . . . . .
N3 N 0.3917(3) 0.38786(18) 0.17096(6) 0.0128(4) Uani 1 1 d . . . . .
H3A H 0.398974 0.364535 0.194946 0.015 Uiso 1 1 d R U . . .
N4 N 0.3266(3) 0.5671(2) 0.19827(7) 0.0198(5) Uani 1 1 d . . . . .
H4A H 0.321765 0.536322 0.219561 0.024 Uiso 1 1 d R U . . .
H4B H 0.307435 0.635332 0.195061 0.024 Uiso 1 1 d R U . . .
N5 N 0.3498(3) 0.15323(19) 0.17879(6) 0.0159(4) Uani 1 1 d D . . . .
H5A H 0.336487 0.074641 0.182486 0.019 Uiso 1 1 d DR U . . .
H5B H 0.299487 0.198911 0.195886 0.019 Uiso 1 1 d DR U . . .
C1 C 0.6136(4) 0.0941(2) 0.05502(8) 0.0167(5) Uani 1 1 d . . . . .
H1 H 0.654745 0.129767 0.031419 0.020 Uiso 1 1 calc R U . A 2
C2 C 0.6163(4) -0.0287(2) 0.05805(8) 0.0195(6) Uani 1 1 d . . . . .
H2 H 0.657206 -0.076820 0.036974 0.023 Uiso 1 1 calc R U . . .
C3 C 0.5578(4) -0.0806(2) 0.09258(8) 0.0175(5) Uani 1 1 d . . . . .
H3 H 0.559961 -0.165207 0.095833 0.021 Uiso 1 1 calc R U . . .
C4 C 0.4962(3) -0.0074(2) 0.12235(8) 0.0158(5) Uani 1 1 d . . . . .
H4 H 0.454620 -0.041338 0.146186 0.019 Uiso 1 1 calc R U . . .
C5 C 0.4957(3) 0.1157(2) 0.11701(7) 0.0111(4) Uani 1 1 d . . . . .
C6 C 0.4275(3) 0.2002(2) 0.14723(7) 0.0114(5) Uani 1 1 d . . . . .
C7 C 0.3725(3) 0.5061(2) 0.16627(7) 0.0130(5) Uani 1 1 d . . . . .
S2 S -0.07291(8) 0.34146(6) 0.02236(2) 0.01607(13) Uani 1 1 d . . . . .
C8 C 0.1233(3) 0.3369(2) 0.04044(7) 0.0108(5) Uani 1 1 d . . . . .
N6 N 0.2594(3) 0.3357(2) 0.05493(7) 0.0170(5) Uani 1 1 d . . . . .
S3 S 0.76788(9) 0.13518(6) 0.20610(2) 0.01652(13) Uani 1 1 d . . . . .
C9 C 0.9548(4) 0.1460(2) 0.22956(8) 0.0161(5) Uani 1 1 d . . . . .
N7 N 1.0856(3) 0.1539(2) 0.24663(7) 0.0209(5) Uani 1 1 d . . . . .
Pb2 Pb 0.5815(8) 0.3177(7) 0.07036(19) 0.010(2) Uani 0.0135(5) 1 d . . P B 2

loop_
_atom_site_aniso_label
_atom_site_aniso_U_11
_atom_site_aniso_U_22
_atom_site_aniso_U_33
_atom_site_aniso_U_23
_atom_site_aniso_U_13
_atom_site_aniso_U_12
Pb 0.00994(4) 0.00967(6) 0.00856(4) 0.00015(4) 0.00093(3) -0.00069(4)
S1 0.0158(3) 0.0113(3) 0.0110(3) 0.0012(2) 0.0013(2) 0.0012(2)
N1 0.0181(10) 0.0096(10) 0.0126(10) 0.0000(8) 0.0037(9) 0.0006(8)
N2 0.0145(10) 0.0116(10) 0.0085(9) -0.0024(8) 0.0013(8) 0.0017(8)
N3 0.0201(10) 0.0115(10) 0.0067(9) -0.0003(8) 0.0024(8) 0.0011(9)
N4 0.0349(14) 0.0130(10) 0.0117(11) 0.0000(8) 0.0053(10) 0.0064(10)
N5 0.0226(11) 0.0109(10) 0.0142(11) -0.0004(8) 0.0053(9) -0.0001(9)
C1 0.0237(13) 0.0175(13) 0.0093(11) -0.0004(10) 0.0070(10) 0.0013(11)
C2 0.0251(14) 0.0159(13) 0.0177(13) -0.0029(10) 0.0036(11) 0.0008(11)
C3 0.0223(13) 0.0121(12) 0.0182(13) -0.0023(10) 0.0007(11) 0.0016(10)
C4 0.0218(13) 0.0124(12) 0.0132(12) 0.0015(9) 0.0029(10) -0.0005(10)
C5 0.0122(11) 0.0126(11) 0.0086(10) -0.0021(9) -0.0009(9) 0.0001(9)
C6 0.0114(11) 0.0120(11) 0.0108(11) 0.0000(9) -0.0023(9) 0.0005(9)
C7 0.0137(11) 0.0139(12) 0.0114(12) -0.0019(9) 0.0000(9) -0.0001(9)
S2 0.0104(3) 0.0272(4) 0.0105(3) -0.0002(2) -0.0005(2) 0.0005(3)
C8 0.0145(11) 0.0102(11) 0.0078(11) -0.0001(8) 0.0028(9) -0.0019(9)
N6 0.0144(10) 0.0201(12) 0.0164(11) -0.0013(9) 0.0002(9) -0.0031(9)
S3 0.0208(3) 0.0137(3) 0.0151(3) -0.0015(2) -0.0001(3) 0.0003(2)
C9 0.0248(14) 0.0130(11) 0.0107(12) 0.0004(9) 0.0067(11) 0.0032(10)
N7 0.0241(12) 0.0255(13) 0.0133(11) 0.0014(9) 0.0028(10) 0.0033(10)
Pb2 0.013(3) 0.009(4) 0.007(3) -0.002(2) 0.004(2) 0.004(2)

loop_
_atom_type_symbol
_atom_type_description
_atom_type_scat_dispersion_real
_atom_type_scat_dispersion_imag
_atom_type_scat_source
C C 0.0033 0.0016 'International Tables Vol C Tables 4.2.6.8 and 6.1.1.4'
H H 0.0000 0.0000 'International Tables Vol C Tables 4.2.6.8 and 6.1.1.4'
N N 0.0061 0.0033 'International Tables Vol C Tables 4.2.6.8 and 6.1.1.4'
Pb Pb -3.3944 10.1111 'International Tables Vol C Tables 4.2.6.8 and 6.1.1.4'
S S 0.1246 0.1234 'International Tables Vol C Tables 4.2.6.8 and 6.1.1.4'

loop_
_geom_angle_atom_site_label_1
_geom_angle_atom_site_label_2
_geom_angle_atom_site_label_3
_geom_angle
_geom_angle_site_symmetry_1
_geom_angle_site_symmetry_3
_geom_angle_publ_flag
Pb2 Pb N6 86.2(4) . . ?
Pb2 Pb N2 85.7(4) . . ?
N6 Pb N2 81.62(7) . . ?
Pb2 Pb N1 23.0(4) . . ?
N6 Pb N1 77.04(7) . . ?
N2 Pb N1 63.78(7) . . ?
Pb2 Pb S1 154.6(4) . . ?
N6 Pb S1 88.08(5) . . ?
N2 Pb S1 69.01(5) . . ?
N1 Pb S1 131.95(5) . . ?
C7 S1 Pb 100.93(9) . . ?
C1 N1 C5 118.5(2) . . ?
C1 N1 Pb2 110.5(3) . . ?
C5 N1 Pb2 130.9(3) . . ?
C1 N1 Pb 121.74(17) . . ?
C5 N1 Pb 119.74(16) . . ?
Pb2 N1 Pb 11.6(2) . . ?
C6 N2 N3 113.6(2) . . ?
C6 N2 Pb 122.84(16) . . ?
N3 N2 Pb 122.88(15) . . ?
C6 N2 Pb2 103.0(2) . . ?
N3 N2 Pb2 143.2(2) . . ?
Pb N2 Pb2 20.46(16) . . ?
C7 N3 N2 122.1(2) . . ?
C7 N3 H3A 114.8 . . ?
N2 N3 H3A 119.9 . . ?
C7 N4 H4A 121.9 . . ?
C7 N4 H4B 116.0 . . ?
H4A N4 H4B 122.1 . . ?
C6 N5 H5A 123.4 . . ?
C6 N5 H5B 120.9 . . ?
H5A N5 H5B 115.4 . . ?
N1 C1 C2 123.3(2) . . ?
N1 C1 Pb2 40.12(19) . . ?
C2 C1 Pb2 163.3(2) . . ?
N1 C1 H1 118.4 . . ?
C2 C1 H1 118.4 . . ?
Pb2 C1 H1 78.3 . . ?
C1 C2 C3 118.4(2) . . ?
C1 C2 H2 120.8 . . ?
C3 C2 H2 120.8 . . ?
C2 C3 C4 119.0(2) . . ?
C2 C3 H3 120.5 . . ?
C4 C3 H3 120.5 . . ?
C5 C4 C3 119.3(2) . . ?
C5 C4 H4 120.3 . . ?
C3 C4 H4 120.3 . . ?
N1 C5 C4 121.4(2) . . ?
N1 C5 C6 116.1(2) . . ?
C4 C5 C6 122.5(2) . . ?
N1 C5 Pb2 28.02(17) . . ?
C4 C5 Pb2 149.4(2) . . ?
C6 C5 Pb2 88.12(19) . . ?
N2 C6 N5 125.5(2) . . ?
N2 C6 C5 116.6(2) . . ?
N5 C6 C5 117.8(2) . . ?
N4 C7 N3 116.1(2) . . ?
N4 C7 S1 119.9(2) . . ?
N3 C7 S1 124.02(19) . . ?
N6 C8 S2 176.8(2) . . ?
C8 N6 Pb 162.2(2) . . ?
C8 N6 Pb2 166.3(2) . . ?
Pb N6 Pb2 20.72(16) . . ?
N7 C9 S3 179.0(3) . . ?
Pb Pb2 N1 145.4(6) . . ?
Pb Pb2 C1 170.5(6) . . ?
N1 Pb2 C1 29.33(15) . . ?
Pb Pb2 N6 73.1(4) . . ?
N1 Pb2 N6 90.7(3) . . ?
C1 Pb2 N6 97.7(2) . . ?
Pb Pb2 N2 73.8(4) . . ?
N1 Pb2 N2 72.9(2) . . ?
C1 Pb2 N2 102.3(2) . . ?
N6 Pb2 N2 77.82(19) . . ?
Pb Pb2 C5 125.0(5) . . ?
N1 Pb2 C5 21.07(13) . . ?
C1 Pb2 C5 50.39(15) . . ?
N6 Pb2 C5 86.3(2) . . ?
N2 Pb2 C5 51.87(14) . . ?

loop_
_geom_bond_atom_site_label_1
_geom_bond_atom_site_label_2
_geom_bond_distance
_geom_bond_site_symmetry_2
_geom_bond_publ_flag
Pb Pb2 0.910(7) . ?
Pb N6 2.461(2) . ?
Pb N2 2.501(2) . ?
Pb N1 2.563(2) . ?
Pb S1 2.8534(6) . ?
S1 C7 1.713(3) . ?
N1 C1 1.339(3) . ?
N1 C5 1.348(3) . ?
N1 Pb2 1.762(8) . ?
N2 C6 1.308(3) . ?
N2 N3 1.392(3) . ?
N2 Pb2 2.597(7) . ?
N3 C7 1.337(3) . ?
N3 H3A 0.8505 . ?
N4 C7 1.329(3) . ?
N4 H4A 0.7967 . ?
N4 H4B 0.7834 . ?
N5 C6 1.340(3) . ?
N5 H5A 0.8918 . ?
N5 H5B 0.8680 . ?
C1 C2 1.374(4) . ?
C1 Pb2 2.560(8) . ?
C1 H1 0.9500 . ?
C2 C3 1.384(4) . ?
C2 H2 0.9500 . ?
C3 C4 1.386(4) . ?
C3 H3 0.9500 . ?
C4 C5 1.385(3) . ?
C4 H4 0.9500 . ?
C5 C6 1.492(3) . ?
C5 Pb2 2.834(7) . ?
S2 C8 1.639(3) . ?
C8 N6 1.162(3) . ?
N6 Pb2 2.566(7) . ?
S3 C9 1.652(3) . ?
C9 N7 1.167(4) . ?

loop_
_geom_torsion_atom_site_label_1
_geom_torsion_atom_site_label_2
_geom_torsion_atom_site_label_3
_geom_torsion_atom_site_label_4
_geom_torsion
_geom_torsion_site_symmetry_1
_geom_torsion_site_symmetry_2
_geom_torsion_site_symmetry_3
_geom_torsion_site_symmetry_4
_geom_torsion_publ_flag
C6 N2 N3 C7 -166.1(2) . . . . ?
Pb N2 N3 C7 4.8(3) . . . . ?
Pb2 N2 N3 C7 8.1(5) . . . . ?
C5 N1 C1 C2 -0.7(4) . . . . ?
Pb2 N1 C1 C2 177.2(3) . . . . ?
Pb N1 C1 C2 -179.3(2) . . . . ?
C5 N1 C1 Pb2 -177.9(4) . . . . ?
Pb N1 C1 Pb2 3.5(2) . . . . ?
N1 C1 C2 C3 -0.6(4) . . . . ?
Pb2 C1 C2 C3 5.7(10) . . . . ?
C1 C2 C3 C4 1.2(4) . . . . ?
C2 C3 C4 C5 -0.5(4) . . . . ?
C1 N1 C5 C4 1.4(4) . . . . ?
Pb2 N1 C5 C4 -176.0(3) . . . . ?
Pb N1 C5 C4 -179.99(18) . . . . ?
C1 N1 C5 C6 -177.9(2) . . . . ?
Pb2 N1 C5 C6 4.7(4) . . . . ?
Pb N1 C5 C6 0.7(3) . . . . ?
C1 N1 C5 Pb2 177.4(5) . . . . ?
Pb N1 C5 Pb2 -4.0(3) . . . . ?
C3 C4 C5 N1 -0.8(4) . . . . ?
C3 C4 C5 C6 178.5(2) . . . . ?
C3 C4 C5 Pb2 -4.5(6) . . . . ?
N3 N2 C6 N5 2.0(4) . . . . ?
Pb N2 C6 N5 -169.04(19) . . . . ?
Pb2 N2 C6 N5 -174.5(3) . . . . ?
N3 N2 C6 C5 -177.1(2) . . . . ?
Pb N2 C6 C5 11.9(3) . . . . ?
Pb2 N2 C6 C5 6.4(3) . . . . ?
N1 C5 C6 N2 -7.9(3) . . . . ?
C4 C5 C6 N2 172.8(2) . . . . ?
Pb2 C5 C6 N2 -5.7(2) . . . . ?
N1 C5 C6 N5 172.9(2) . . . . ?
C4 C5 C6 N5 -6.4(4) . . . . ?
Pb2 C5 C6 N5 175.1(2) . . . . ?
N2 N3 C7 N4 -175.3(2) . . . . ?
N2 N3 C7 S1 5.2(3) . . . . ?
Pb S1 C7 N4 170.5(2) . . . . ?
Pb S1 C7 N3 -10.0(2) . . . . ?
N6 Pb Pb2 N1 -65.3(10) . . . . ?
N2 Pb Pb2 N1 16.6(10) . . . . ?
S1 Pb Pb2 N1 12.0(18) . . . . ?
N2 Pb Pb2 N6 81.86(8) . . . . ?
N1 Pb Pb2 N6 65.3(10) . . . . ?
S1 Pb Pb2 N6 77.3(9) . . . . ?
N6 Pb Pb2 N2 -81.86(8) . . . . ?
N1 Pb Pb2 N2 -16.6(10) . . . . ?
S1 Pb Pb2 N2 -4.6(9) . . . . ?
N6 Pb Pb2 C5 -72.9(5) . . . . ?
N2 Pb Pb2 C5 9.0(4) . . . . ?
N1 Pb Pb2 C5 -7.5(6) . . . . ?
S1 Pb Pb2 C5 4.4(13) . . . . ?
C1 N1 Pb2 Pb 165.0(10) . . . . ?
C5 N1 Pb2 Pb -17.4(13) . . . . ?
C5 N1 Pb2 C1 177.6(4) . . . . ?
Pb N1 Pb2 C1 -165.0(10) . . . . ?
C1 N1 Pb2 N6 104.6(2) . . . . ?
C5 N1 Pb2 N6 -77.8(3) . . . . ?
Pb N1 Pb2 N6 -60.4(10) . . . . ?
C1 N1 Pb2 N2 -178.3(2) . . . . ?
C5 N1 Pb2 N2 -0.8(3) . . . . ?
Pb N1 Pb2 N2 16.6(10) . . . . ?
C1 N1 Pb2 C5 -177.6(4) . . . . ?
Pb N1 Pb2 C5 17.4(13) . . . . ?
